data_4342316
loop_
_publ_author_name
'Kaur, Aman'
'Ribelli, Thomas G.'
'Schr\"oder, Kristin'
'Matyjaszewski, Krzysztof'
'Pintauer, Tomislav'

_publ_section_title
;
 Properties and ATRP Activity of Copper Complexes with Substituted
 Tris(2-pyridylmethyl)amine-Based Ligands.
;
_journal_issue 4
_journal_name_full 'Inorganic chemistry'
_journal_page_first 1474
_journal_page_last 1486
_journal_paper_doi 10.1021/ic502484s
_journal_volume 54
_journal_year 2015
_chemical_formula_moiety 'C27 H36 Br Cu N4 O3'
_chemical_formula_sum 'C27 H36 Br Cu N4 O3'
_chemical_formula_weight 608.05
_chemical_name_systematic
;
 ?
;
_space_group_crystal_system monoclinic
_space_group_IT_number 14
_space_group_name_Hall '-P 2yn'
_space_group_name_H-M_alt 'P 1 21/n 1'
_symmetry_space_group_name_Hall '-P 2yn'
_symmetry_space_group_name_H-M 'P 1 21/n 1'
_atom_sites_solution_hydrogens geom
_audit_creation_method SHELXL-2013
_cell_angle_alpha 90
_cell_angle_beta 104.688(2)
_cell_angle_gamma 90
_cell_formula_units_Z 4
_cell_length_a 8.3019(2)
_cell_length_b 21.5474(5)
_cell_length_c 16.0245(4)
_cell_measurement_reflns_used 5949
_cell_measurement_temperature 150
_cell_measurement_theta_max 26.505
_cell_measurement_theta_min 2.302
_cell_volume 2772.86(12)
_computing_cell_refinement 'Bruker SAINT'
_computing_data_collection 'Bruker APEX2'
_computing_data_reduction 'Bruker SAINT'
_computing_molecular_graphics 'SHELXTL-97 (Sheldrick, 2000)'
_computing_publication_material 'ORTEP-3 for windows (Faruggia, 1997)'
_computing_structure_refinement 'SHELXL-97 (Sheldrick, 2008)'
_computing_structure_solution 'SHELXS-97 (Sheldrick, 2008)'
_diffrn_ambient_temperature 150
_diffrn_measured_fraction_theta_full 0.99
_diffrn_measured_fraction_theta_max 0.98
_diffrn_measurement_device_type 'Bruker APEX-II CCD'
_diffrn_measurement_method '\f and \w scans'
_diffrn_radiation_type MoK\a
_diffrn_radiation_wavelength 0.71073
_diffrn_reflns_av_R_equivalents 0.0711
_diffrn_reflns_av_unetI/netI 0.1054
_diffrn_reflns_Laue_measured_fraction_full 0.796
_diffrn_reflns_Laue_measured_fraction_max 0.836
_diffrn_reflns_limit_h_max 10
_diffrn_reflns_limit_h_min -10
_diffrn_reflns_limit_k_max 27
_diffrn_reflns_limit_k_min -27
_diffrn_reflns_limit_l_max 20
_diffrn_reflns_limit_l_min -20
_diffrn_reflns_number 29684
_diffrn_reflns_point_group_measured_fraction_full 0.796
_diffrn_reflns_point_group_measured_fraction_max 0.836
_diffrn_reflns_theta_full 25.242
_diffrn_reflns_theta_max 27.445
_diffrn_reflns_theta_min 2.302
_exptl_absorpt_coefficient_mu 2.263
_exptl_absorpt_correction_T_max 0.885
_exptl_absorpt_correction_T_min 0.831
_exptl_absorpt_correction_type multi-scan
_exptl_crystal_colour brown
_exptl_crystal_density_diffrn 1.457
_exptl_crystal_density_method 'not measured'
_exptl_crystal_description cubic
_exptl_crystal_F_000 976
_exptl_crystal_size_max 0.21
_exptl_crystal_size_mid 0.068
_exptl_crystal_size_min 0.054
_refine_diff_density_max 0.393
_refine_diff_density_min -0.314
_refine_diff_density_rms 0.068
_refine_ls_extinction_method none
_refine_ls_goodness_of_fit_ref 0.612
_refine_ls_hydrogen_treatment constr
_refine_ls_matrix_type full
_refine_ls_number_parameters 334
_refine_ls_number_reflns 5297
_refine_ls_number_restraints 0
_refine_ls_restrained_S_all 0.612
_refine_ls_R_factor_all 0.0719
_refine_ls_R_factor_gt 0.0363
_refine_ls_shift/su_max 0.003
_refine_ls_shift/su_mean 0.000
_refine_ls_structure_factor_coef Fsqd
_refine_ls_weighting_details
;
 w=1/[\s^2^(Fo^2^)+(0.1000P)^2^]
 where P=(Fo^2^+2Fc^2^)/3
;
_refine_ls_weighting_scheme calc
_refine_ls_wR_factor_gt 0.0941
_refine_ls_wR_factor_ref 0.1151
_reflns_Friedel_coverage 0.000
_reflns_number_gt 3326
_reflns_number_total 5297
_reflns_threshold_expression 'I > 2\s(I)'
_cod_data_source_file ic502484s_si_002.cif
_cod_data_source_block '[CuTPMAstar3Br]'
_cod_depositor_comments 'Adding full bibliography for 4342314--4342319.cif.'
_cod_database_code 4342316
_shelx_space_group_comment
;
The symmetry employed for this shelxl refinement is uniquely defined
by the following loop, which should always be used as a source of
symmetry information in preference to the above space-group names.
They are only intended as comments.
;
_shelxl_version_number 2013-2

loop_
_space_group_symop_operation_xyz
'x, y, z'
'-x+1/2, y+1/2, -z+1/2'
'-x, -y, -z'
'x-1/2, -y-1/2, z-1/2'

loop_
_atom_site_label
_atom_site_type_symbol
_atom_site_fract_x
_atom_site_fract_y
_atom_site_fract_z
_atom_site_U_iso_or_equiv
_atom_site_adp_type
_atom_site_occupancy
_atom_site_site_symmetry_order
_atom_site_calc_flag
_atom_site_refinement_flags_posn
_atom_site_refinement_flags_adp
Br1 Br -0.11043(5) 1.01653(2) 0.30569(2) 0.02723(11) Uani 1 1 d . .
Cu1 Cu 0.12698(5) 1.00673(2) 0.23639(3) 0.02160(12) Uani 1 1 d . .
C16 C 0.1379(4) 1.14390(15) 0.2626(2) 0.0231(7) Uani 1 1 d . .
H16 H 0.0349 1.1361 0.2734 0.028 Uiso 1 1 calc R U
N2 N 0.3127(4) 0.95498(12) 0.32351(17) 0.0212(6) Uani 1 1 d . .
N3 N 0.2146(3) 1.09708(12) 0.23186(17) 0.0200(6) Uani 1 1 d . .
N1 N 0.0267(3) 0.95439(12) 0.12541(17) 0.0219(6) Uani 1 1 d . .
N4 N 0.3524(4) 0.99714(11) 0.16791(18) 0.0194(6) Uani 1 1 d . .
C4 C 0.0826(4) 0.89979(15) 0.0045(2) 0.0244(8) Uani 1 1 d . .
C1 C -0.1058(4) 0.91765(14) 0.1200(2) 0.0241(7) Uani 1 1 d . .
H1 H -0.1715 0.9250 0.1581 0.029 Uiso 1 1 calc R U
C3 C -0.0534(5) 0.86076(14) 0.0045(2) 0.0234(7) Uani 1 1 d . .
C2 C -0.1515(4) 0.86965(15) 0.0619(2) 0.0249(7) Uani 1 1 d . .
C6 C 0.2631(4) 0.99018(15) 0.0781(2) 0.0227(7) Uani 1 1 d . .
H6A H 0.3385 0.9746 0.0456 0.027 Uiso 1 1 calc R U
H6B H 0.2224 1.0304 0.0547 0.027 Uiso 1 1 calc R U
C5 C 0.1176(4) 0.94584(14) 0.0683(2) 0.0205(7) Uani 1 1 d . .
C8 C 0.3629(4) 1.10733(14) 0.2168(2) 0.0206(7) Uani 1 1 d . .
C9 C 0.4430(4) 1.16544(14) 0.2308(2) 0.0238(7) Uani 1 1 d . .
C11 C 0.2040(5) 1.20270(14) 0.2789(2) 0.0260(7) Uani 1 1 d . .
C10 C 0.3593(4) 1.21276(14) 0.2619(2) 0.0221(7) Uani 1 1 d . .
C7 C 0.4515(4) 1.05318(14) 0.1876(2) 0.0221(7) Uani 1 1 d . .
H7A H 0.4862 1.0656 0.1366 0.027 Uiso 1 1 calc R U
H7B H 0.5512 1.0439 0.2325 0.027 Uiso 1 1 calc R U
C15 C 0.4424(4) 0.94094(14) 0.2044(2) 0.0217(7) Uani 1 1 d . .
H15A H 0.5565 0.9437 0.1999 0.026 Uiso 1 1 calc R U
H15B H 0.3914 0.9053 0.1711 0.026 Uiso 1 1 calc R U
C14 C 0.4425(4) 0.93130(14) 0.2975(2) 0.0210(7) Uani 1 1 d . .
C12 C 0.5617(5) 0.89249(14) 0.4392(2) 0.0240(7) Uani 1 1 d . .
C13 C 0.5690(4) 0.89673(14) 0.3526(2) 0.0242(7) Uani 1 1 d . .
C17 C 0.3073(5) 0.94680(14) 0.4057(2) 0.0267(8) Uani 1 1 d . .
H17 H 0.2153 0.9621 0.4223 0.032 Uiso 1 1 calc R U
C18 C 0.4303(5) 0.91689(15) 0.4678(2) 0.0275(8) Uani 1 1 d . .
C19 C 0.7043(5) 0.86537(16) 0.3219(2) 0.0296(8) Uani 1 1 d . .
H19A H 0.6595 0.8494 0.2648 0.044 Uiso 1 1 calc R U
H19B H 0.7493 0.8318 0.3602 0.044 Uiso 1 1 calc R U
H19C H 0.7908 0.8947 0.3211 0.044 Uiso 1 1 calc R U
C20 C 0.4202(6) 0.91146(18) 0.5596(2) 0.0408(10) Uani 1 1 d . .
H20A H 0.4082 0.8686 0.5732 0.061 Uiso 1 1 calc R U
H20B H 0.3259 0.9345 0.5671 0.061 Uiso 1 1 calc R U
H20C H 0.5201 0.9278 0.5972 0.061 Uiso 1 1 calc R U
O2 O 0.6857(3) 0.86038(11) 0.49702(16) 0.0314(6) Uani 1 1 d . .
C22 C -0.2989(5) 0.82870(18) 0.0602(3) 0.0402(10) Uani 1 1 d . .
H22A H -0.3611 0.8224 0.0016 0.060 Uiso 1 1 calc R U
H22B H -0.3688 0.8481 0.0920 0.060 Uiso 1 1 calc R U
H22C H -0.2609 0.7894 0.0860 0.060 Uiso 1 1 calc R U
C21 C 0.1807(5) 0.89295(18) -0.0618(2) 0.0334(9) Uani 1 1 d . .
H21A H 0.1329 0.8606 -0.1016 0.050 Uiso 1 1 calc R U
H21B H 0.2939 0.8826 -0.0337 0.050 Uiso 1 1 calc R U
H21C H 0.1782 0.9313 -0.0926 0.050 Uiso 1 1 calc R U
O1 O -0.0958(3) 0.81429(11) -0.05588(16) 0.0327(6) Uani 1 1 d . .
C23 C 0.1170(5) 1.25260(17) 0.3151(3) 0.0384(10) Uani 1 1 d . .
H23A H 0.0273 1.2348 0.3349 0.058 Uiso 1 1 calc R U
H23B H 0.0734 1.2828 0.2712 0.058 Uiso 1 1 calc R U
H23C H 0.1943 1.2723 0.3626 0.058 Uiso 1 1 calc R U
O3 O 0.4337(3) 1.27029(11) 0.28023(17) 0.0332(6) Uani 1 1 d . .
C24 C 0.6128(5) 1.17519(17) 0.2162(3) 0.0340(9) Uani 1 1 d . .
H24A H 0.6027 1.1821 0.1559 0.051 Uiso 1 1 calc R U
H24B H 0.6800 1.1391 0.2348 0.051 Uiso 1 1 calc R U
H24C H 0.6641 1.2106 0.2485 0.051 Uiso 1 1 calc R U
C25 C 0.3938(5) 1.31227(17) 0.2081(3) 0.0413(10) Uani 1 1 d . .
H25A H 0.4193 1.2930 0.1589 0.062 Uiso 1 1 calc R U
H25B H 0.4581 1.3496 0.2224 0.062 Uiso 1 1 calc R U
H25C H 0.2774 1.3223 0.1947 0.062 Uiso 1 1 calc R U
C26 C -0.0048(7) 0.75804(19) -0.0308(3) 0.0632(17) Uani 1 1 d . .
H26A H 0.1110 0.7650 -0.0271 0.095 Uiso 1 1 calc R U
H26B H -0.0467 0.7264 -0.0728 0.095 Uiso 1 1 calc R U
H26C H -0.0177 0.7450 0.0245 0.095 Uiso 1 1 calc R U
C27 C 0.8369(5) 0.89517(19) 0.5258(3) 0.0468(12) Uani 1 1 d . .
H27A H 0.8610 0.9163 0.4776 0.070 Uiso 1 1 calc R U
H27B H 0.9267 0.8675 0.5508 0.070 Uiso 1 1 calc R U
H27C H 0.8243 0.9250 0.5681 0.070 Uiso 1 1 calc R U

loop_
_atom_site_aniso_label
_atom_site_aniso_U_11
_atom_site_aniso_U_22
_atom_site_aniso_U_33
_atom_site_aniso_U_23
_atom_site_aniso_U_13
_atom_site_aniso_U_12
Br1 0.01952(19) 0.03336(19) 0.0308(2) -0.00469(14) 0.00998(14) -0.00215(13)
Cu1 0.0198(2) 0.0216(2) 0.0243(2) -0.00136(15) 0.00717(17) 0.00042(15)
C16 0.0203(17) 0.0253(16) 0.0255(17) 0.0002(12) 0.0095(13) 0.0029(13)
N2 0.0226(15) 0.0213(13) 0.0211(14) 0.0006(10) 0.0082(11) 0.0007(11)
N3 0.0208(14) 0.0210(12) 0.0193(13) 0.0010(10) 0.0070(11) 0.0034(11)
N1 0.0219(15) 0.0222(13) 0.0213(14) 0.0008(10) 0.0048(11) -0.0010(11)
N4 0.0194(15) 0.0192(12) 0.0194(13) 0.0005(10) 0.0047(11) 0.0036(10)
C4 0.0248(19) 0.0243(15) 0.0205(17) 0.0006(12) -0.0009(14) 0.0085(13)
C1 0.0255(18) 0.0268(16) 0.0218(16) -0.0001(13) 0.0092(14) -0.0017(13)
C3 0.0270(18) 0.0217(15) 0.0191(16) 0.0019(12) 0.0014(13) 0.0034(13)
C2 0.0242(19) 0.0259(16) 0.0249(17) 0.0026(13) 0.0070(14) -0.0019(13)
C6 0.0223(19) 0.0260(15) 0.0209(16) 0.0043(12) 0.0074(14) 0.0025(13)
C5 0.0201(17) 0.0226(14) 0.0182(15) 0.0024(11) 0.0040(12) 0.0029(12)
C8 0.0179(16) 0.0201(14) 0.0218(16) -0.0003(12) 0.0017(13) 0.0004(12)
C9 0.0228(17) 0.0213(15) 0.0248(17) 0.0001(12) 0.0016(14) -0.0005(13)
C11 0.0294(19) 0.0223(15) 0.0263(17) -0.0016(13) 0.0070(14) 0.0049(14)
C10 0.0229(18) 0.0217(15) 0.0210(16) -0.0006(12) 0.0042(13) -0.0017(12)
C7 0.0219(17) 0.0211(14) 0.0258(17) 0.0005(12) 0.0106(13) 0.0019(13)
C15 0.0217(17) 0.0191(14) 0.0246(16) 0.0006(12) 0.0064(13) 0.0041(12)
C14 0.0188(16) 0.0170(13) 0.0255(16) 0.0004(12) 0.0023(13) -0.0018(12)
C12 0.0283(19) 0.0180(14) 0.0235(16) 0.0009(12) 0.0026(14) -0.0011(13)
C13 0.0248(18) 0.0164(13) 0.0289(17) -0.0002(12) 0.0022(14) -0.0010(12)
C17 0.0277(19) 0.0221(15) 0.0309(19) -0.0012(13) 0.0084(15) 0.0013(13)
C18 0.038(2) 0.0232(15) 0.0212(16) 0.0022(12) 0.0066(15) -0.0021(14)
C19 0.0250(19) 0.0261(16) 0.035(2) 0.0052(14) 0.0033(15) 0.0053(14)
C20 0.061(3) 0.037(2) 0.0252(19) 0.0050(16) 0.0112(18) 0.002(2)
O2 0.0332(15) 0.0301(12) 0.0269(13) 0.0077(10) 0.0001(11) 0.0017(11)
C22 0.038(2) 0.037(2) 0.041(2) -0.0049(17) 0.0015(18) -0.0124(17)
C21 0.029(2) 0.042(2) 0.0285(19) -0.0058(15) 0.0051(16) 0.0038(16)
O1 0.0364(15) 0.0262(12) 0.0304(13) -0.0085(10) -0.0011(11) 0.0025(11)
C23 0.036(2) 0.0291(18) 0.049(2) -0.0095(16) 0.0098(19) 0.0079(16)
O3 0.0329(15) 0.0225(11) 0.0403(15) -0.0055(10) 0.0022(12) -0.0060(11)
C24 0.026(2) 0.0270(17) 0.049(2) -0.0046(15) 0.0102(17) -0.0040(15)
C25 0.042(3) 0.0227(17) 0.057(3) 0.0017(16) 0.007(2) -0.0045(16)
C26 0.076(4) 0.028(2) 0.065(3) -0.016(2) -0.021(3) 0.018(2)
C27 0.037(2) 0.040(2) 0.051(3) 0.0089(19) -0.013(2) -0.0044(19)

loop_
_atom_type_symbol
_atom_type_description
_atom_type_scat_dispersion_real
_atom_type_scat_dispersion_imag
_atom_type_scat_source
C C 0.0033 0.0016 'International Tables Vol C Tables 4.2.6.8 and 6.1.1.4'
H H 0.0000 0.0000 'International Tables Vol C Tables 4.2.6.8 and 6.1.1.4'
N N 0.0061 0.0033 'International Tables Vol C Tables 4.2.6.8 and 6.1.1.4'
O O 0.0106 0.0060 'International Tables Vol C Tables 4.2.6.8 and 6.1.1.4'
Cu Cu 0.3201 1.2651 'International Tables Vol C Tables 4.2.6.8 and 6.1.1.4'
Br Br -0.2901 2.4595 'International Tables Vol C Tables 4.2.6.8 and 6.1.1.4'

loop_
_geom_angle_atom_site_label_1
_geom_angle_atom_site_label_2
_geom_angle_atom_site_label_3
_geom_angle
N3 Cu1 N1 122.73(10)
N3 Cu1 N2 108.22(10)
N1 Cu1 N2 110.07(10)
N3 Cu1 N4 75.29(10)
N1 Cu1 N4 75.76(10)
N2 Cu1 N4 74.63(10)
N3 Cu1 Br1 104.90(8)
N1 Cu1 Br1 103.53(9)
N2 Cu1 Br1 105.99(8)
N4 Cu1 Br1 179.22(7)
N3 C16 C11 123.6(3)
N3 C16 H16 118.2
C11 C16 H16 118.2
C17 N2 C14 118.8(3)
C17 N2 Cu1 121.2(2)
C14 N2 Cu1 120.0(2)
C8 N3 C16 119.0(3)
C8 N3 Cu1 120.5(2)
C16 N3 Cu1 118.9(2)
C5 N1 C1 118.0(3)
C5 N1 Cu1 118.9(2)
C1 N1 Cu1 121.1(2)
C6 N4 C7 114.9(3)
C6 N4 C15 113.1(2)
C7 N4 C15 113.4(3)
C6 N4 Cu1 101.6(2)
C7 N4 Cu1 107.1(2)
C15 N4 Cu1 105.4(2)
C5 C4 C3 116.2(3)
C5 C4 C21 122.5(3)
C3 C4 C21 121.4(3)
N1 C1 C2 124.6(3)
N1 C1 H1 117.7
C2 C1 H1 117.7
O1 C3 C2 118.5(3)
O1 C3 C4 119.9(3)
C2 C3 C4 121.5(3)
C1 C2 C3 116.3(3)
C1 C2 C22 122.4(4)
C3 C2 C22 121.3(3)
N4 C6 C5 111.2(3)
N4 C6 H6A 109.4
C5 C6 H6A 109.4
N4 C6 H6B 109.4
C5 C6 H6B 109.4
H6A C6 H6B 108.0
N1 C5 C4 123.2(3)
N1 C5 C6 114.5(3)
C4 C5 C6 122.3(3)
N3 C8 C9 122.6(3)
N3 C8 C7 118.2(3)
C9 C8 C7 119.2(3)
C10 C9 C8 116.7(3)
C10 C9 C24 121.7(3)
C8 C9 C24 121.5(3)
C16 C11 C10 116.5(3)
C16 C11 C23 121.8(4)
C10 C11 C23 121.6(3)
O3 C10 C9 119.7(3)
O3 C10 C11 118.7(3)
C9 C10 C11 121.5(3)
N4 C7 C8 114.5(3)
N4 C7 H7A 108.6
C8 C7 H7A 108.6
N4 C7 H7B 108.6
C8 C7 H7B 108.6
H7A C7 H7B 107.6
N4 C15 C14 112.5(3)
N4 C15 H15A 109.1
C14 C15 H15A 109.1
N4 C15 H15B 109.1
C14 C15 H15B 109.1
H15A C15 H15B 107.8
N2 C14 C13 122.4(3)
N2 C14 C15 117.0(3)
C13 C14 C15 120.6(3)
O2 C12 C18 118.8(3)
O2 C12 C13 118.8(3)
C18 C12 C13 122.3(3)
C14 C13 C12 116.2(3)
C14 C13 C19 122.6(3)
C12 C13 C19 121.2(3)
N2 C17 C18 124.2(4)
N2 C17 H17 117.9
C18 C17 H17 117.9
C12 C18 C17 115.8(3)
C12 C18 C20 122.5(3)
C17 C18 C20 121.6(4)
C13 C19 H19A 109.5
C13 C19 H19B 109.5
H19A C19 H19B 109.5
C13 C19 H19C 109.5
H19A C19 H19C 109.5
H19B C19 H19C 109.5
C18 C20 H20A 109.5
C18 C20 H20B 109.5
H20A C20 H20B 109.5
C18 C20 H20C 109.5
H20A C20 H20C 109.5
H20B C20 H20C 109.5
C12 O2 C27 113.3(3)
C2 C22 H22A 109.5
C2 C22 H22B 109.5
H22A C22 H22B 109.5
C2 C22 H22C 109.5
H22A C22 H22C 109.5
H22B C22 H22C 109.5
C4 C21 H21A 109.5
C4 C21 H21B 109.5
H21A C21 H21B 109.5
C4 C21 H21C 109.5
H21A C21 H21C 109.5
H21B C21 H21C 109.5
C3 O1 C26 113.3(3)
C11 C23 H23A 109.5
C11 C23 H23B 109.5
H23A C23 H23B 109.5
C11 C23 H23C 109.5
H23A C23 H23C 109.5
H23B C23 H23C 109.5
C10 O3 C25 113.2(3)
C9 C24 H24A 109.5
C9 C24 H24B 109.5
H24A C24 H24B 109.5
C9 C24 H24C 109.5
H24A C24 H24C 109.5
H24B C24 H24C 109.5
O3 C25 H25A 109.5
O3 C25 H25B 109.5
H25A C25 H25B 109.5
O3 C25 H25C 109.5
H25A C25 H25C 109.5
H25B C25 H25C 109.5
O1 C26 H26A 109.5
O1 C26 H26B 109.5
H26A C26 H26B 109.5
O1 C26 H26C 109.5
H26A C26 H26C 109.5
H26B C26 H26C 109.5
O2 C27 H27A 109.5
O2 C27 H27B 109.5
H27A C27 H27B 109.5
O2 C27 H27C 109.5
H27A C27 H27C 109.5
H27B C27 H27C 109.5

loop_
_geom_bond_atom_site_label_1
_geom_bond_atom_site_label_2
_geom_bond_distance
Br1 Cu1 2.5045(6)
Cu1 N3 2.086(3)
Cu1 N1 2.092(3)
Cu1 N2 2.116(3)
Cu1 N4 2.406(3)
C16 N3 1.351(4)
C16 C11 1.379(5)
C16 H16 0.9300
N2 C17 1.341(4)
N2 C14 1.350(5)
N3 C8 1.333(4)
N1 C5 1.338(5)
N1 C1 1.340(4)
N4 C6 1.450(4)
N4 C7 1.450(4)
N4 C15 1.465(4)
C4 C5 1.402(4)
C4 C3 1.407(5)
C4 C21 1.501(6)
C1 C2 1.379(4)
C1 H1 0.9300
C3 O1 1.374(4)
C3 C2 1.389(5)
C2 C22 1.503(5)
C6 C5 1.517(5)
C6 H6A 0.9700
C6 H6B 0.9700
C8 C9 1.409(4)
C8 C7 1.515(4)
C9 C10 1.395(5)
C9 C24 1.501(5)
C11 C10 1.400(5)
C11 C23 1.492(5)
C10 O3 1.383(4)
C7 H7A 0.9700
C7 H7B 0.9700
C15 C14 1.506(5)
C15 H15A 0.9700
C15 H15B 0.9700
C14 C13 1.402(4)
C12 O2 1.383(4)
C12 C18 1.388(6)
C12 C13 1.407(5)
C13 C19 1.496(5)
C17 C18 1.390(5)
C17 H17 0.9300
C18 C20 1.500(5)
C19 H19A 0.9600
C19 H19B 0.9600
C19 H19C 0.9600
C20 H20A 0.9600
C20 H20B 0.9600
C20 H20C 0.9600
O2 C27 1.434(5)
C22 H22A 0.9600
C22 H22B 0.9600
C22 H22C 0.9600
C21 H21A 0.9600
C21 H21B 0.9600
C21 H21C 0.9600
O1 C26 1.431(4)
C23 H23A 0.9600
C23 H23B 0.9600
C23 H23C 0.9600
O3 C25 1.439(5)
C24 H24A 0.9600
C24 H24B 0.9600
C24 H24C 0.9600
C25 H25A 0.9600
C25 H25B 0.9600
C25 H25C 0.9600
C26 H26A 0.9600
C26 H26B 0.9600
C26 H26C 0.9600
C27 H27A 0.9600
C27 H27B 0.9600
C27 H27C 0.9600
